data_7055900
loop_
_publ_author_name
'Kushch, Lyudmila A.'
'Kazakova, Anna V.'
'Mironova, Svetlana A.'
'Yagubskii, Eduard B.'
'Simonov, Sergey V.'
'Zorina, Leokadiya V.'
'Shibaeva, Rimma P.'
'Sadakov, Andrey V.'
'Mironov, Vladimir S.'

_publ_section_title
;
 A perylene complex with a one-dimensional coordination polymer containing
 [Mn6O2(CHCl2COO)10(H2O)2] cluster units linked by 3,10-perylenequinone
 bridges
;
_journal_issue 2
_journal_name_full 'New J. Chem.'
_journal_page_first 793
_journal_paper_doi 10.1039/C6NJ03097A
_journal_volume 41
_journal_year 2017
_chemical_formula_moiety 'C112 H80 Mn12 O47, 2(C6 H14)'
_chemical_formula_sum 'C124 H114 Mn12 O47'
_chemical_formula_weight 3015.43
_space_group_crystal_system triclinic
_space_group_IT_number 2
_space_group_name_Hall '-P 1'
_space_group_name_H-M_alt 'P -1'
_symmetry_space_group_name_Hall '-P 1'
_symmetry_space_group_name_H-M 'P -1'
_atom_sites_solution_hydrogens geom
_audit_creation_method SHELXL-2016/6
_audit_update_record
;
2016-11-16 deposited with the CCDC.
2016-12-13 downloaded from the CCDC.
;
_cell_angle_alpha 89.444(5)
_cell_angle_beta 83.294(4)
_cell_angle_gamma 82.777(5)
_cell_formula_units_Z 2
_cell_length_a 14.2129(8)
_cell_length_b 17.0556(10)
_cell_length_c 26.8720(15)
_cell_measurement_reflns_used 11170
_cell_measurement_temperature 140(1)
_cell_measurement_theta_max 27.2998
_cell_measurement_theta_min 2.5219
_cell_volume 6418.0(6)
_computing_cell_refinement 'CrysAlisPro 1.171.32.5 (OD, 2007)'
_computing_data_collection 'CrysAlisPro 1.171.32.5 (OD, 2007)'
_computing_data_reduction 'CrysAlisPro 1.171.32.5 (OD, 2007)'
_computing_molecular_graphics 'Mercury CSD 2.0 (Macrae et al., 2008)'
_computing_publication_material 'Mercury CSD 2.0 (Macrae et al., 2008)'
_computing_structure_refinement 'SHELXL-2016/6 (Sheldrick, 2016)'
_computing_structure_solution 'SHELXS-97 (Sheldrick, 2008)'
_diffrn_ambient_environment N~2~
_diffrn_ambient_temperature 140(1)
_diffrn_detector 'CCD plate'
_diffrn_detector_area_resol_mean 10.4752
_diffrn_detector_type Ruby
_diffrn_measured_fraction_theta_full 0.941
_diffrn_measured_fraction_theta_max 0.793
_diffrn_measurement_device 'four-circle diffractometer'
_diffrn_measurement_device_type 'Xcalibur, Ruby, Gemini'
_diffrn_measurement_method '\w scans'
_diffrn_radiation_monochromator graphite
_diffrn_radiation_source 'fine-focus sealed tube'
_diffrn_radiation_type MoK\a
_diffrn_radiation_wavelength 0.71073
_diffrn_reflns_av_R_equivalents 0.1111
_diffrn_reflns_av_unetI/netI 0.3759
_diffrn_reflns_Laue_measured_fraction_full 0.941
_diffrn_reflns_Laue_measured_fraction_max 0.793
_diffrn_reflns_limit_h_max 17
_diffrn_reflns_limit_h_min -16
_diffrn_reflns_limit_k_max 21
_diffrn_reflns_limit_k_min -19
_diffrn_reflns_limit_l_max 34
_diffrn_reflns_limit_l_min -31
_diffrn_reflns_number 56935
_diffrn_reflns_point_group_measured_fraction_full 0.941
_diffrn_reflns_point_group_measured_fraction_max 0.793
_diffrn_reflns_theta_full 25.000
_diffrn_reflns_theta_max 27.300
_diffrn_reflns_theta_min 4.080
_diffrn_source 'sealed X-ray tube'
_exptl_absorpt_coefficient_mu 1.224
_exptl_absorpt_correction_T_max 1.00000
_exptl_absorpt_correction_T_min 0.94561
_exptl_absorpt_correction_type multi-scan
_exptl_absorpt_process_details
;
CrysAlisPro 1.171.38.41 (Rigaku Oxford Diffraction, 2015)
Empirical absorption correction using spherical harmonics,
 implemented in SCALE3 ABSPACK scaling algorithm.
;
_exptl_crystal_colour pink
_exptl_crystal_density_diffrn 1.560
_exptl_crystal_description needle
_exptl_crystal_F_000 3068
_exptl_crystal_size_max 0.35
_exptl_crystal_size_mid 0.04
_exptl_crystal_size_min 0.03
_refine_diff_density_max 0.524
_refine_diff_density_min -0.592
_refine_diff_density_rms 0.094
_refine_ls_extinction_method none
_refine_ls_goodness_of_fit_ref 0.916
_refine_ls_hydrogen_treatment constr
_refine_ls_matrix_type full
_refine_ls_number_parameters 1633
_refine_ls_number_reflns 22926
_refine_ls_number_restraints 740
_refine_ls_restrained_S_all 0.928
_refine_ls_R_factor_all 0.1903
_refine_ls_R_factor_gt 0.0559
_refine_ls_shift/su_max 0.015
_refine_ls_shift/su_mean 0.000
_refine_ls_structure_factor_coef Fsqd
_refine_ls_weighting_details 'w=1/[\s^2^(Fo^2^)+(0.0001P)^2^] where P=(Fo^2^+2Fc^2^)/3'
_refine_ls_weighting_scheme calc
_refine_ls_wR_factor_gt 0.0610
_refine_ls_wR_factor_ref 0.0691
_reflns_Friedel_coverage 0.000
_reflns_number_gt 8488
_reflns_number_total 22926
_reflns_threshold_expression 'I > 2\s(I)'
_cod_data_source_file c6nj03097a2.cif
_cod_data_source_block II
_cod_depositor_comments 'Adding full bibliography for 7055900--7055901.cif.'
_cod_database_code 7055900
_shelx_shelxl_version_number 2016/6
_shelx_space_group_comment
;
The symmetry employed for this shelxl refinement is uniquely defined
by the following loop, which should always be used as a source of
symmetry information in preference to the above space-group names.
They are only intended as comments.
;

loop_
_space_group_symop_operation_xyz
'x, y, z'
'-x, -y, -z'

loop_
_atom_site_label
_atom_site_type_symbol
_atom_site_fract_x
_atom_site_fract_y
_atom_site_fract_z
_atom_site_U_iso_or_equiv
_atom_site_adp_type
_atom_site_occupancy
_atom_site_site_symmetry_order
_atom_site_calc_flag
_atom_site_refinement_flags_posn
_atom_site_refinement_flags_adp
_atom_site_refinement_flags_occupancy
_atom_site_disorder_assembly
_atom_site_disorder_group
Mn1 Mn 0.79217(6) 0.33427(5) 0.69943(3) 0.0237(2) Uani 1 1 d . . . . .
Mn2 Mn 0.73099(6) 0.33688(4) 0.80354(3) 0.0225(2) Uani 1 1 d . . . . .
Mn3 Mn 0.86053(6) 0.20470(4) 0.76378(3) 0.0225(2) Uani 1 1 d . . . . .
Mn4 Mn 0.67285(6) 0.22199(5) 0.73496(3) 0.0238(2) Uani 1 1 d . . . . .
Mn5 Mn 0.72411(6) 0.46385(5) 0.64330(3) 0.0290(3) Uani 1 1 d . . . . .
Mn6 Mn 0.78312(6) 0.44773(4) 0.86831(3) 0.0263(2) Uani 1 1 d . . . . .
Mn7 Mn 0.91048(6) 0.08606(5) 0.83119(3) 0.0302(3) Uani 1 1 d . . . . .
Mn8 Mn 0.61945(6) 0.11217(5) 0.67049(3) 0.0283(3) Uani 1 1 d . . . . .
Mn9 Mn 0.76844(6) 0.51897(5) 0.75451(3) 0.0290(3) Uani 1 1 d . . . . .
Mn10 Mn 0.91055(6) 0.27279(5) 0.87536(3) 0.0278(3) Uani 1 1 d . . . . .
Mn11 Mn 0.77173(6) 0.02894(5) 0.74920(3) 0.0285(3) Uani 1 1 d . . . . .
Mn12 Mn 0.62950(7) 0.29532(5) 0.62038(3) 0.0356(3) Uani 1 1 d . . . . .
O1 O 0.6763(2) 0.33453(17) 0.74176(10) 0.0192(10) Uani 1 1 d . . . . .
O2 O 0.8488(2) 0.31823(17) 0.76017(11) 0.0186(9) Uani 1 1 d . . . . .
O3 O 0.7315(2) 0.22555(16) 0.79569(10) 0.0169(9) Uani 1 1 d . . . . .
O4 O 0.7994(2) 0.22188(17) 0.70310(10) 0.0193(10) Uani 1 1 d . . . . .
O5 O 0.7180(2) 0.35355(17) 0.64557(10) 0.0204(10) Uani 1 1 d . . . . .
O6 O 0.7820(2) 0.44425(17) 0.70301(11) 0.0224(10) Uani 1 1 d . . . . .
O7 O 0.7355(2) 0.44657(17) 0.80436(11) 0.0209(10) Uani 1 1 d . . . . .
O8 O 0.7988(2) 0.33600(16) 0.86003(10) 0.0180(9) Uani 1 1 d . . . . .
O9 O 0.9005(2) 0.19796(17) 0.82685(11) 0.0225(10) Uani 1 1 d . . . . .
O10 O 0.8538(2) 0.09669(17) 0.76919(11) 0.0212(9) Uani 1 1 d . . . . .
O11 O 0.6816(2) 0.11250(17) 0.72892(11) 0.0206(9) Uani 1 1 d . . . . .
O12 O 0.6293(2) 0.22182(17) 0.67170(10) 0.0213(10) Uani 1 1 d . . . . .
O13 O 0.9091(2) 0.32689(18) 0.65548(12) 0.0264(10) Uani 1 1 d . . . . .
O14 O 0.8679(3) 0.43195(19) 0.60590(12) 0.0307(11) Uani 1 1 d . . . . .
O15 O 0.6118(2) 0.34501(19) 0.84572(13) 0.0266(10) Uani 1 1 d . . . . .
O16 O 0.6385(3) 0.4355(2) 0.90095(12) 0.0295(10) Uani 1 1 d . . . . .
O17 O 0.9902(2) 0.18322(19) 0.73092(11) 0.0267(10) Uani 1 1 d . . . . .
O18 O 1.0410(2) 0.0844(2) 0.78253(13) 0.0342(11) Uani 1 1 d . . . . .
O19 O 0.5447(3) 0.23413(19) 0.76640(12) 0.0257(10) Uani 1 1 d . . . . .
O20 O 0.4878(3) 0.1409(2) 0.72179(13) 0.0338(11) Uani 1 1 d . . . . .
O21 O 0.5794(3) 0.49229(19) 0.68637(13) 0.0345(11) Uani 1 1 d . . . . .
O22 O 0.6285(3) 0.56048(19) 0.74832(12) 0.0359(11) Uani 1 1 d . . . . .
O23 O 0.9162(3) 0.4571(2) 0.82588(13) 0.0369(11) Uani 1 1 d . . . . .
O24 O 1.0018(2) 0.3379(2) 0.82819(12) 0.0331(11) Uani 1 1 d . . . . .
O25 O 0.7753(3) 0.0888(2) 0.87660(13) 0.0314(11) Uani 1 1 d . . . . .
O26 O 0.6983(3) 0.0292(2) 0.82189(14) 0.0361(11) Uani 1 1 d . . . . .
O27 O 0.8455(3) 0.0186(2) 0.67491(14) 0.0469(12) Uani 1 1 d . . . . .
O28 O 0.7535(3) 0.0882(2) 0.62186(12) 0.0328(11) Uani 1 1 d . . . . .
O29 O 0.7453(3) 0.57343(19) 0.63859(13) 0.0324(11) Uani 1 1 d . . . . .
O30 O 0.8164(3) 0.59499(18) 0.70714(13) 0.0349(11) Uani 1 1 d . . . . .
O31 O 0.7758(3) 0.60346(18) 0.80130(14) 0.0380(11) Uani 1 1 d . . . . .
O32 O 0.7496(3) 0.56100(19) 0.87942(12) 0.0357(11) Uani 1 1 d . . . . .
O33 O 0.8252(3) 0.4487(2) 0.93496(11) 0.0269(10) Uani 1 1 d . . . . .
O34 O 0.9230(3) 0.3342(2) 0.93408(12) 0.0413(12) Uani 1 1 d . . . . .
O35 O 1.0143(2) 0.2032(2) 0.89970(12) 0.0327(11) Uani 1 1 d . . . . .
O36 O 0.9786(3) 0.0800(2) 0.89087(12) 0.0276(10) Uani 1 1 d . . . . .
O37 O 0.9279(3) -0.0280(2) 0.83057(13) 0.0340(11) Uani 1 1 d . . . . .
O38 O 0.8657(3) -0.06465(19) 0.76257(13) 0.0333(11) Uani 1 1 d . . . . .
O39 O 0.6923(3) -0.0490(2) 0.73392(13) 0.0352(11) Uani 1 1 d . . . . .
O40 O 0.5997(2) 0.00223(19) 0.67386(12) 0.0290(10) Uani 1 1 d . . . . .
O41 O 0.5515(3) 0.1176(2) 0.61042(12) 0.0293(10) Uani 1 1 d . . . . .
O42 O 0.5381(3) 0.2437(2) 0.58870(13) 0.0437(12) Uani 1 1 d . . . . .
O43 O 0.6190(3) 0.3655(2) 0.56399(13) 0.0475(12) Uani 1 1 d . . . . .
O44 O 0.6701(3) 0.4806(2) 0.58114(13) 0.0296(11) Uani 1 1 d . . . . .
O45 O 0.8075(3) 0.2095(2) 0.93255(14) 0.0753(15) Uani 1 1 d . . . . .
O46 O 0.7465(3) 0.2223(2) 0.57490(12) 0.0547(13) Uani 1 1 d . . . . .
O47 O 0.5068(3) 0.36230(19) 0.67143(12) 0.0433(11) Uani 1 1 d . . . . .
C1 C 0.9238(4) 0.3750(3) 0.6178(2) 0.0237(15) Uani 1 1 d . U . . .
C2 C 1.0202(4) 0.3565(3) 0.58919(19) 0.0285(16) Uani 1 1 d . U . . .
C3 C 1.0748(5) 0.2858(3) 0.5923(2) 0.0415(18) Uani 1 1 d . U . . .
H3 H 1.052080 0.247063 0.613429 0.050 Uiso 1 1 calc R U . . .
C4 C 1.1634(5) 0.2702(4) 0.5649(2) 0.054(2) Uani 1 1 d . U . . .
H4 H 1.198925 0.220720 0.566249 0.065 Uiso 1 1 calc R U . . .
C5 C 1.1988(5) 0.3299(4) 0.5350(2) 0.059(2) Uani 1 1 d . U . . .
H5 H 1.259381 0.320910 0.517205 0.071 Uiso 1 1 calc R U . . .
C6 C 1.1452(5) 0.4004(4) 0.5320(2) 0.055(2) Uani 1 1 d . U . . .
H6 H 1.168899 0.439926 0.511922 0.066 Uiso 1 1 calc R U . . .
C7 C 1.0530(5) 0.4150(4) 0.5591(2) 0.0511(19) Uani 1 1 d . U . . .
H7 H 1.015494 0.463264 0.556513 0.061 Uiso 1 1 calc R U . . .
C8 C 0.5888(4) 0.3857(4) 0.8855(2) 0.0298(16) Uani 1 1 d . U . . .
C9 C 0.4985(4) 0.3739(3) 0.91654(19) 0.0269(15) Uani 1 1 d . U . . .
C10 C 0.4573(4) 0.3059(4) 0.9120(2) 0.0413(18) Uani 1 1 d . U . . .
H10 H 0.484956 0.267398 0.888605 0.050 Uiso 1 1 calc R U . . .
C11 C 0.3742(5) 0.2952(3) 0.9425(2) 0.0474(19) Uani 1 1 d . U . . .
H11 H 0.346810 0.248822 0.940345 0.057 Uiso 1 1 calc R U . . .
C12 C 0.3317(5) 0.3549(4) 0.9766(2) 0.054(2) Uani 1 1 d . U . . .
H12 H 0.274648 0.348446 0.996088 0.065 Uiso 1 1 calc R U . . .
C13 C 0.3728(5) 0.4224(4) 0.9817(2) 0.050(2) Uani 1 1 d . U . . .
H13 H 0.344810 0.461052 1.004878 0.060 Uiso 1 1 calc R U . . .
C14 C 0.4556(5) 0.4322(3) 0.9522(2) 0.0408(18) Uani 1 1 d . U . . .
H14 H 0.484164 0.477714 0.955591 0.049 Uiso 1 1 calc R U . . .
C15 C 1.0531(4) 0.1274(3) 0.7446(2) 0.0319(16) Uani 1 1 d . U . . .
C16 C 1.1460(4) 0.1122(3) 0.7139(2) 0.0284(16) Uani 1 1 d . U . . .
C17 C 1.1821(5) 0.1685(4) 0.6856(2) 0.0417(18) Uani 1 1 d . U . . .
H17 H 1.146747 0.217860 0.682991 0.050 Uiso 1 1 calc R U . . .
C18 C 1.2751(5) 0.1520(4) 0.6595(2) 0.056(2) Uani 1 1 d . U . . .
H18 H 1.301262 0.190599 0.639666 0.067 Uiso 1 1 calc R U . . .
C19 C 1.3277(5) 0.0771(4) 0.6636(2) 0.054(2) Uani 1 1 d . U . . .
H19 H 1.389139 0.066756 0.647013 0.065 Uiso 1 1 calc R U . . .
C20 C 1.2897(5) 0.0201(4) 0.6915(2) 0.057(2) Uani 1 1 d . U . . .
H20 H 1.323226 -0.030100 0.693400 0.068 Uiso 1 1 calc R U . . .
C21 C 1.1976(5) 0.0388(4) 0.7178(2) 0.0498(19) Uani 1 1 d . U . . .
H21 H 1.171319 0.000769 0.738124 0.060 Uiso 1 1 calc R U . . .
C22 C 0.4785(4) 0.1933(4) 0.7542(2) 0.0272(16) Uani 1 1 d . U . . .
C23 C 0.3841(5) 0.2152(4) 0.7859(2) 0.0330(16) Uani 1 1 d . U . . .
C24 C 0.3627(5) 0.2900(4) 0.8072(2) 0.0502(19) Uani 1 1 d . U . . .
H24 H 0.406510 0.326216 0.802012 0.060 Uiso 1 1 calc R U . . .
C25 C 0.2755(5) 0.3109(4) 0.8365(2) 0.060(2) Uani 1 1 d . U . . .
H25 H 0.259913 0.361434 0.850094 0.073 Uiso 1 1 calc R U . . .
C26 C 0.2126(5) 0.2552(4) 0.8449(2) 0.0507(19) Uani 1 1 d . U . . .
H26 H 0.155355 0.268097 0.865379 0.061 Uiso 1 1 calc R U . . .
C27 C 0.2330(5) 0.1811(4) 0.8237(2) 0.0491(19) Uani 1 1 d . U . . .
H27 H 0.190166 0.144147 0.829493 0.059 Uiso 1 1 calc R U . . .
C28 C 0.3204(5) 0.1621(4) 0.7928(2) 0.0396(17) Uani 1 1 d . U . . .
H28 H 0.334294 0.112909 0.777095 0.048 Uiso 1 1 calc R U . . .
C29 C 0.5660(5) 0.5265(3) 0.7290(2) 0.0271(16) Uani 1 1 d . U . . .
C30 C 0.4713(5) 0.5282(3) 0.7613(2) 0.0361(17) Uani 1 1 d . U . . .
C31 C 0.3916(6) 0.5173(4) 0.7411(3) 0.063(2) Uani 1 1 d . U . . .
H31 H 0.393672 0.509487 0.706799 0.075 Uiso 1 1 calc R U . . .
C32 C 0.3043(6) 0.5178(4) 0.7727(3) 0.074(2) Uani 1 1 d . U . . .
H32 H 0.249050 0.509433 0.759191 0.089 Uiso 1 1 calc R U . . .
C33 C 0.3014(6) 0.5306(4) 0.8234(3) 0.070(2) Uani 1 1 d . U . . .
H33 H 0.243948 0.532817 0.844114 0.084 Uiso 1 1 calc R U . . .
C34 C 0.3837(6) 0.5402(4) 0.8430(3) 0.067(2) Uani 1 1 d . U . . .
H34 H 0.382181 0.547541 0.877350 0.080 Uiso 1 1 calc R U . . .
C35 C 0.4690(5) 0.5390(4) 0.8125(3) 0.060(2) Uani 1 1 d . U . . .
H35 H 0.524651 0.545397 0.826235 0.072 Uiso 1 1 calc R U . . .
C36 C 0.9815(5) 0.4068(4) 0.8083(2) 0.0340(17) Uani 1 1 d . U . . .
C37 C 1.0462(4) 0.4238(3) 0.7626(2) 0.0255(15) Uani 1 1 d . U . . .
C38 C 1.0274(4) 0.4964(4) 0.7398(2) 0.0508(19) Uani 1 1 d . U . . .
H38 H 0.980247 0.534310 0.754897 0.061 Uiso 1 1 calc R U . . .
C39 C 1.0786(5) 0.5126(4) 0.6949(2) 0.053(2) Uani 1 1 d . U . . .
H39 H 1.064217 0.560533 0.678958 0.063 Uiso 1 1 calc R U . . .
C40 C 1.1503(5) 0.4580(4) 0.6740(2) 0.061(2) Uani 1 1 d . U . . .
H40 H 1.184853 0.469227 0.643773 0.073 Uiso 1 1 calc R U . . .
C41 C 1.1727(5) 0.3860(4) 0.6969(2) 0.057(2) Uani 1 1 d . U . . .
H41 H 1.223809 0.350244 0.683285 0.069 Uiso 1 1 calc R U . . .
C42 C 1.1168(4) 0.3684(3) 0.7409(2) 0.0416(18) Uani 1 1 d . U . . .
H42 H 1.127643 0.318899 0.755549 0.050 Uiso 1 1 calc R U . . .
C43 C 0.7015(5) 0.0648(3) 0.8633(2) 0.0259(16) Uani 1 1 d . U . . .
C44 C 0.6094(5) 0.0780(3) 0.8967(2) 0.0355(17) Uani 1 1 d . U . . .
C45 C 0.6102(5) 0.0867(3) 0.9477(2) 0.0381(17) Uani 1 1 d . U . . .
H45 H 0.667508 0.088636 0.960843 0.046 Uiso 1 1 calc R U . . .
C46 C 0.5235(5) 0.0928(3) 0.9795(2) 0.0504(19) Uani 1 1 d . U . . .
H46 H 0.523185 0.098928 1.013903 0.060 Uiso 1 1 calc R U . . .
C47 C 0.4396(5) 0.0895(3) 0.9595(3) 0.053(2) Uani 1 1 d . U . . .
H47 H 0.382665 0.093104 0.980711 0.064 Uiso 1 1 calc R U . . .
C48 C 0.4377(5) 0.0812(3) 0.9095(3) 0.057(2) Uani 1 1 d . U . . .
H48 H 0.379527 0.081471 0.896796 0.068 Uiso 1 1 calc R U . . .
C49 C 0.5233(5) 0.0721(3) 0.8767(2) 0.0459(19) Uani 1 1 d . U . . .
H49 H 0.522894 0.062371 0.842743 0.055 Uiso 1 1 calc R U . . .
C50 C 0.8355(6) 0.0557(4) 0.6341(2) 0.0481(19) Uani 1 1 d . U . . .
C51 C 0.9236(5) 0.0624(3) 0.6000(2) 0.0424(18) Uani 1 1 d . U . . .
C52 C 1.0100(6) 0.0462(3) 0.6184(2) 0.055(2) Uani 1 1 d . U . . .
H52 H 1.011759 0.030041 0.651519 0.066 Uiso 1 1 calc R U . . .
C53 C 1.0970(5) 0.0536(4) 0.5877(3) 0.067(2) Uani 1 1 d . U . . .
H53 H 1.155878 0.043399 0.599862 0.080 Uiso 1 1 calc R U . . .
C54 C 1.0894(6) 0.0764(4) 0.5398(3) 0.073(2) Uani 1 1 d . U . . .
H54 H 1.144857 0.082475 0.518898 0.087 Uiso 1 1 calc R U . . .
C55 C 1.0025(6) 0.0910(4) 0.5206(3) 0.071(2) Uani 1 1 d . U . . .
H55 H 0.999806 0.105359 0.487229 0.086 Uiso 1 1 calc R U . . .
C56 C 0.9214(5) 0.0840(4) 0.5516(2) 0.065(2) Uani 1 1 d . U . . .
H56 H 0.862778 0.094277 0.539121 0.078 Uiso 1 1 calc R U . . .
C57 C 0.7915(4) 0.6140(3) 0.6634(2) 0.0301(17) Uani 1 1 d . U . . .
C58 C 0.8195(4) 0.6890(3) 0.6422(2) 0.0290(16) Uani 1 1 d . U . . .
C59 C 0.8316(4) 0.6970(3) 0.5910(2) 0.0442(18) Uani 1 1 d . U . . .
H59 H 0.822773 0.656102 0.570084 0.053 Uiso 1 1 calc R U . . .
C60 C 0.8577(4) 0.7689(4) 0.5712(2) 0.054(2) Uani 1 1 d . U . . .
H60 H 0.869560 0.774852 0.536708 0.065 Uiso 1 1 calc R U . . .
C61 C 0.8657(4) 0.8308(4) 0.6025(3) 0.0473(19) Uani 1 1 d . U . . .
H61 H 0.881106 0.878598 0.589070 0.057 Uiso 1 1 calc R U . . .
C62 C 0.8511(4) 0.8217(3) 0.6534(2) 0.051(2) Uani 1 1 d . U . . .
H62 H 0.855975 0.863561 0.674464 0.062 Uiso 1 1 calc R U . . .
C63 C 0.8290(4) 0.7505(3) 0.6733(2) 0.0438(18) Uani 1 1 d . U . . .
H63 H 0.820572 0.744028 0.707883 0.053 Uiso 1 1 calc R U . . .
C64 C 0.7489(4) 0.6154(3) 0.8473(2) 0.0260(15) Uani 1 1 d . U . . .
C65 C 0.7162(4) 0.6968(3) 0.8647(2) 0.0295(16) Uani 1 1 d . U . . .
C66 C 0.7460(4) 0.7600(4) 0.8396(2) 0.0474(19) Uani 1 1 d . U . . .
H66 H 0.790240 0.752050 0.811219 0.057 Uiso 1 1 calc R U . . .
C67 C 0.7113(5) 0.8369(4) 0.8557(2) 0.0493(19) Uani 1 1 d . U . . .
H67 H 0.734065 0.879796 0.838761 0.059 Uiso 1 1 calc R U . . .
C68 C 0.6446(5) 0.8489(4) 0.8959(2) 0.0501(19) Uani 1 1 d . U . . .
H68 H 0.619919 0.899929 0.906361 0.060 Uiso 1 1 calc R U . . .
C69 C 0.6145(5) 0.7866(4) 0.9204(2) 0.064(2) Uani 1 1 d . U . . .
H69 H 0.568149 0.794909 0.947894 0.077 Uiso 1 1 calc R U . . .
C70 C 0.6512(5) 0.7085(4) 0.9056(2) 0.055(2) Uani 1 1 d . U . . .
H70 H 0.630881 0.665828 0.923787 0.066 Uiso 1 1 calc R U . . .
C71 C 0.8831(5) 0.3983(4) 0.9535(2) 0.0289(16) Uani 1 1 d . U . . .
C72 C 0.9126(4) 0.4178(3) 1.0046(2) 0.0319(16) Uani 1 1 d . U . . .
C73 C 0.8808(4) 0.4890(4) 1.0281(2) 0.0422(18) Uani 1 1 d . U . . .
H73 H 0.839608 0.526345 1.013185 0.051 Uiso 1 1 calc R U . . .
C74 C 0.9099(5) 0.5057(4) 1.0743(2) 0.057(2) Uani 1 1 d . U . . .
H74 H 0.887923 0.553773 1.090212 0.068 Uiso 1 1 calc R U . . .
C75 C 0.9709(5) 0.4509(4) 1.0960(2) 0.056(2) Uani 1 1 d . U . . .
H75 H 0.990829 0.461983 1.126613 0.067 Uiso 1 1 calc R U . . .
C76 C 1.0027(5) 0.3801(4) 1.0730(3) 0.072(2) Uani 1 1 d . U . . .
H76 H 1.043817 0.342798 1.087994 0.087 Uiso 1 1 calc R U . . .
C77 C 0.9732(5) 0.3640(4) 1.0271(2) 0.059(2) Uani 1 1 d . U . . .
H77 H 0.995232 0.315720 1.011444 0.071 Uiso 1 1 calc R U . . .
C78 C 1.0194(4) 0.1307(4) 0.9106(2) 0.0265(16) Uani 1 1 d . U . . .
C79 C 1.0825(4) 0.1044(4) 0.9505(2) 0.0310(16) Uani 1 1 d . U . . .
C80 C 1.1189(4) 0.1589(4) 0.9778(2) 0.0490(19) Uani 1 1 d . U . . .
H80 H 1.110559 0.211838 0.968629 0.059 Uiso 1 1 calc R U . . .
C81 C 1.1684(4) 0.1370(4) 1.0193(2) 0.054(2) Uani 1 1 d . U . . .
H81 H 1.193487 0.174206 1.037198 0.065 Uiso 1 1 calc R U . . .
C82 C 1.1780(5) 0.0583(4) 1.0321(2) 0.055(2) Uani 1 1 d . U . . .
H82 H 1.208466 0.042605 1.060063 0.066 Uiso 1 1 calc R U . . .
C83 C 1.1453(5) 0.0040(4) 1.0061(3) 0.057(2) Uani 1 1 d . U . . .
H83 H 1.153976 -0.048681 1.015772 0.069 Uiso 1 1 calc R U . . .
C84 C 1.0965(4) 0.0256(4) 0.9628(2) 0.0455(18) Uani 1 1 d . U . . .
H84 H 1.075207 -0.012447 0.943900 0.055 Uiso 1 1 calc R U . . .
C85 C 0.9214(4) -0.0755(3) 0.7967(2) 0.0292(16) Uani 1 1 d . U . . .
C86 C 0.9801(5) -0.1531(4) 0.7979(2) 0.0490(19) Uani 1 1 d . U . . .
C87 C 1.0270(5) -0.1759(4) 0.8386(3) 0.066(2) Uani 1 1 d . U . . .
H87 H 1.020698 -0.142188 0.866074 0.079 Uiso 1 1 calc R U . . .
C88 C 1.0839(6) -0.2488(5) 0.8393(3) 0.110(3) Uani 1 1 d . U . . .
H88 H 1.116273 -0.263306 0.866768 0.132 Uiso 1 1 calc R U . . .
C89 C 1.0911(7) -0.2965(5) 0.8005(4) 0.135(4) Uani 1 1 d . U . . .
H89 H 1.124877 -0.346669 0.802205 0.162 Uiso 1 1 calc R U . . .
C90 C 1.0516(8) -0.2758(6) 0.7588(4) 0.162(4) Uani 1 1 d . U . . .
H90 H 1.063748 -0.307857 0.730401 0.195 Uiso 1 1 calc R U . . .
C91 C 0.9902(6) -0.2026(4) 0.7593(3) 0.102(3) Uani 1 1 d . U . . .
H91 H 0.956609 -0.189486 0.732045 0.122 Uiso 1 1 calc R U . . .
C92 C 0.6289(5) -0.0534(3) 0.7038(2) 0.0318(17) Uani 1 1 d . U . . .
C93 C 0.5813(4) -0.1265(3) 0.7027(2) 0.0314(16) Uani 1 1 d . U . . .
C94 C 0.6023(4) -0.1838(3) 0.7372(2) 0.0500(19) Uani 1 1 d . U . . .
H94 H 0.644760 -0.176950 0.760173 0.060 Uiso 1 1 calc R U . . .
C95 C 0.5592(5) -0.2523(4) 0.7372(3) 0.073(2) Uani 1 1 d . U . . .
H95 H 0.571458 -0.290989 0.761053 0.088 Uiso 1 1 calc R U . . .
C96 C 0.4982(6) -0.2640(4) 0.7023(3) 0.089(3) Uani 1 1 d . U . . .
H96 H 0.471586 -0.311058 0.701558 0.107 Uiso 1 1 calc R U . . .
C97 C 0.4773(5) -0.2039(4) 0.6681(3) 0.086(3) Uani 1 1 d . U . . .
H97 H 0.434894 -0.210099 0.644942 0.104 Uiso 1 1 calc R U . . .
C98 C 0.5196(5) -0.1353(4) 0.6687(2) 0.0503(19) Uani 1 1 d . U . . .
H98 H 0.505868 -0.095258 0.645891 0.060 Uiso 1 1 calc R U . . .
C99 C 0.5218(4) 0.1731(4) 0.5827(2) 0.0314(17) Uani 1 1 d . U . . .
C100 C 0.4671(4) 0.1576(4) 0.5412(2) 0.0304(16) Uani 1 1 d . U . . .
C101 C 0.4362(4) 0.0855(4) 0.5356(2) 0.0494(19) Uani 1 1 d . U . . .
H101 H 0.449384 0.045772 0.558657 0.059 Uiso 1 1 calc R U . . .
C102 C 0.3861(5) 0.0707(4) 0.4965(3) 0.071(2) Uani 1 1 d . U . . .
H102 H 0.363389 0.022218 0.494267 0.085 Uiso 1 1 calc R U . . .
C103 C 0.3697(5) 0.1270(5) 0.4611(3) 0.070(2) Uani 1 1 d . U . . .
H103 H 0.338500 0.116361 0.433889 0.084 Uiso 1 1 calc R U . . .
C104 C 0.3996(5) 0.1994(5) 0.4662(3) 0.071(2) Uani 1 1 d . U . . .
H104 H 0.386213 0.238649 0.442812 0.085 Uiso 1 1 calc R U . . .
C105 C 0.4502(4) 0.2154(4) 0.5061(2) 0.0478(19) Uani 1 1 d . U . . .
H105 H 0.471906 0.264195 0.508712 0.057 Uiso 1 1 calc R U . . .
C106 C 0.6402(5) 0.4345(4) 0.5527(2) 0.0399(18) Uani 1 1 d . U . . .
C107 C 0.6269(4) 0.4606(4) 0.5006(2) 0.0311(16) Uani 1 1 d . U . . .
C108 C 0.6084(4) 0.4074(4) 0.4657(2) 0.051(2) Uani 1 1 d . U . . .
H108 H 0.607218 0.354692 0.474687 0.061 Uiso 1 1 calc R U . . .
C109 C 0.5910(5) 0.4313(4) 0.4164(2) 0.069(2) Uani 1 1 d . U . . .
H109 H 0.577393 0.395981 0.392941 0.083 Uiso 1 1 calc R U . . .
C110 C 0.5955(5) 0.5089(5) 0.4056(3) 0.065(2) Uani 1 1 d . U . . .
H110 H 0.583858 0.526354 0.373773 0.077 Uiso 1 1 calc R U . . .
C111 C 0.6159(5) 0.5619(4) 0.4382(2) 0.057(2) Uani 1 1 d . U . . .
H111 H 0.621228 0.613718 0.428299 0.068 Uiso 1 1 calc R U . . .
C112 C 0.6287(4) 0.5386(4) 0.4868(2) 0.0444(18) Uani 1 1 d . U . . .
H112 H 0.638644 0.575693 0.510192 0.053 Uiso 1 1 calc R U . . .
C1S C 0.3118(6) 0.8912(4) 0.5650(3) 0.145(4) Uani 1 1 d D U . . .
H1S1 H 0.376443 0.885773 0.549214 0.218 Uiso 1 1 calc R U . . .
H1S2 H 0.272452 0.927376 0.546205 0.218 Uiso 1 1 calc R U . . .
H1S3 H 0.309516 0.911028 0.598490 0.218 Uiso 1 1 calc R U . . .
C2S C 0.2770(6) 0.8149(5) 0.5667(4) 0.196(5) Uani 1 1 d D U . . .
H2S1 H 0.320287 0.779358 0.584365 0.235 Uiso 1 1 calc R U . . .
H2S2 H 0.283477 0.795595 0.532437 0.235 Uiso 1 1 calc R U . . .
C3S C 0.1808(6) 0.8057(5) 0.5887(3) 0.167(4) Uani 1 1 d D U . . .
H3S1 H 0.137608 0.841339 0.570980 0.200 Uiso 1 1 calc R U . . .
H3S2 H 0.174426 0.825008 0.622877 0.200 Uiso 1 1 calc R U . . .
C4S C 0.1451(6) 0.7293(5) 0.5905(3) 0.120(3) Uani 1 1 d D U . . .
H4S1 H 0.188045 0.691612 0.606929 0.144 Uiso 1 1 calc R U . . .
H4S2 H 0.083058 0.734173 0.610305 0.144 Uiso 1 1 calc R U . . .
C5S C 0.1365(7) 0.6997(5) 0.5410(3) 0.154(4) Uani 1 1 d D U . . .
H5S1 H 0.089593 0.735078 0.525420 0.185 Uiso 1 1 calc R U . . .
H5S2 H 0.197273 0.698336 0.520224 0.185 Uiso 1 1 calc R U . . .
C6S C 0.1079(6) 0.6215(4) 0.5439(3) 0.154(4) Uani 1 1 d D U . . .
H6S1 H 0.102589 0.603114 0.510815 0.232 Uiso 1 1 calc R U . . .
H6S2 H 0.154734 0.586380 0.558818 0.232 Uiso 1 1 calc R U . . .
H6S3 H 0.047217 0.623066 0.564007 0.232 Uiso 1 1 calc R U . . .
C11S C 0.3456(14) 0.6741(11) 0.9795(6) 0.172(3) Uiso 0.600(7) 1 d D U P A 1
H11A H 0.297100 0.648692 0.998831 0.258 Uiso 0.600(7) 1 calc R U P A 1
H11B H 0.396788 0.635022 0.966301 0.258 Uiso 0.600(7) 1 calc R U P A 1
H11C H 0.369682 0.710391 1.000426 0.258 Uiso 0.600(7) 1 calc R U P A 1
C12S C 0.3053(10) 0.7168(8) 0.9385(5) 0.172(3) Uiso 0.600(7) 1 d D U P A 1
H12A H 0.251984 0.753717 0.953144 0.207 Uiso 0.600(7) 1 calc R U P A 1
H12B H 0.278909 0.678848 0.919246 0.207 Uiso 0.600(7) 1 calc R U P A 1
C13S C 0.3634(9) 0.7608(8) 0.9032(5) 0.172(3) Uiso 0.600(7) 1 d D U P A 1
H13A H 0.403959 0.722348 0.881363 0.207 Uiso 0.600(7) 1 calc R U P A 1
H13B H 0.405172 0.785943 0.922341 0.207 Uiso 0.600(7) 1 calc R U P A 1
C14S C 0.3212(9) 0.8212(8) 0.8711(5) 0.172(3) Uiso 0.600(7) 1 d D U P A 1
H14A H 0.288234 0.796320 0.847105 0.207 Uiso 0.600(7) 1 calc R U P A 1
H14B H 0.274360 0.857413 0.891390 0.207 Uiso 0.600(7) 1 calc R U P A 1
C15S C 0.3917(9) 0.8654(8) 0.8443(6) 0.172(3) Uiso 0.600(7) 1 d D U P A 1
H15A H 0.424230 0.891092 0.868094 0.207 Uiso 0.600(7) 1 calc R U P A 1
H15B H 0.438962 0.829402 0.824024 0.207 Uiso 0.600(7) 1 calc R U P A 1
C16S C 0.3478(12) 0.9239(8) 0.8126(5) 0.172(3) Uiso 0.600(7) 1 d D U P A 1
H16A H 0.395854 0.952321 0.795236 0.258 Uiso 0.600(7) 1 calc R U P A 1
H16B H 0.316528 0.898451 0.788608 0.258 Uiso 0.600(7) 1 calc R U P A 1
H16C H 0.301816 0.960059 0.832619 0.258 Uiso 0.600(7) 1 calc R U P A 1
C21S C 0.355(2) 0.6672(14) 0.9731(11) 0.172(3) Uiso 0.400(7) 1 d D U P A 2
H21A H 0.320634 0.632805 0.995014 0.258 Uiso 0.400(7) 1 calc R U P A 2
H21B H 0.378737 0.640119 0.942241 0.258 Uiso 0.400(7) 1 calc R U P A 2
H21C H 0.406936 0.682383 0.988868 0.258 Uiso 0.400(7) 1 calc R U P A 2
C22S C 0.2908(15) 0.7370(11) 0.9631(7) 0.172(3) Uiso 0.400(7) 1 d D U P A 2
H22A H 0.265428 0.761204 0.995169 0.207 Uiso 0.400(7) 1 calc R U P A 2
H22B H 0.237418 0.719224 0.948854 0.207 Uiso 0.400(7) 1 calc R U P A 2
C23S C 0.3238(13) 0.7992(11) 0.9309(7) 0.172(3) Uiso 0.400(7) 1 d D U P A 2
H23A H 0.383681 0.777033 0.912296 0.207 Uiso 0.400(7) 1 calc R U P A 2
H23B H 0.338670 0.839782 0.952692 0.207 Uiso 0.400(7) 1 calc R U P A 2
C24S C 0.2660(13) 0.8390(11) 0.8948(7) 0.172(3) Uiso 0.400(7) 1 d D U P A 2
H24A H 0.250996 0.800253 0.871741 0.207 Uiso 0.400(7) 1 calc R U P A 2
H24B H 0.206324 0.863931 0.912309 0.207 Uiso 0.400(7) 1 calc R U P A 2
C25S C 0.3139(13) 0.8985(11) 0.8665(8) 0.172(3) Uiso 0.400(7) 1 d D U P A 2
H25A H 0.342790 0.929709 0.889186 0.207 Uiso 0.400(7) 1 calc R U P A 2
H25B H 0.364360 0.872845 0.842541 0.207 Uiso 0.400(7) 1 calc R U P A 2
C26S C 0.2479(17) 0.9496(11) 0.8405(8) 0.172(3) Uiso 0.400(7) 1 d D U P A 2
H26A H 0.281027 0.988406 0.822147 0.258 Uiso 0.400(7) 1 calc R U P A 2
H26B H 0.219987 0.918894 0.817743 0.258 Uiso 0.400(7) 1 calc R U P A 2
H26C H 0.198449 0.975675 0.864319 0.258 Uiso 0.400(7) 1 calc R U P A 2

loop_
_atom_site_aniso_label
_atom_site_aniso_U_11
_atom_site_aniso_U_22
_atom_site_aniso_U_33
_atom_site_aniso_U_23
_atom_site_aniso_U_13
_atom_site_aniso_U_12
Mn1 0.0297(7) 0.0231(5) 0.0209(5) 0.0013(4) -0.0079(5) -0.0089(4)
Mn2 0.0255(7) 0.0217(5) 0.0210(5) 0.0001(4) -0.0049(5) -0.0044(4)
Mn3 0.0265(7) 0.0224(5) 0.0199(5) -0.0008(4) -0.0051(5) -0.0053(4)
Mn4 0.0261(7) 0.0232(5) 0.0241(5) -0.0027(4) -0.0072(5) -0.0066(4)
Mn5 0.0361(7) 0.0275(6) 0.0264(6) 0.0048(4) -0.0103(5) -0.0100(5)
Mn6 0.0334(7) 0.0238(5) 0.0232(5) -0.0026(4) -0.0079(5) -0.0047(5)
Mn7 0.0368(7) 0.0227(5) 0.0326(6) 0.0000(4) -0.0124(5) -0.0018(5)
Mn8 0.0355(7) 0.0256(6) 0.0271(6) -0.0008(4) -0.0090(5) -0.0122(5)
Mn9 0.0359(7) 0.0250(5) 0.0277(5) 0.0009(4) -0.0065(5) -0.0077(5)
Mn10 0.0340(7) 0.0286(5) 0.0223(5) -0.0014(4) -0.0108(5) -0.0019(5)
Mn11 0.0356(7) 0.0222(5) 0.0295(6) -0.0007(4) -0.0077(5) -0.0067(5)
Mn12 0.0487(8) 0.0336(6) 0.0303(6) 0.0055(5) -0.0185(5) -0.0146(5)
O1 0.025(3) 0.019(2) 0.016(2) 0.0034(17) -0.0054(19) -0.0109(18)
O2 0.021(3) 0.018(2) 0.016(2) 0.0015(17) -0.0031(18) -0.0008(18)
O3 0.025(3) 0.012(2) 0.015(2) -0.0069(16) -0.0057(18) -0.0023(17)
O4 0.021(3) 0.024(2) 0.013(2) -0.0010(17) -0.0055(18) -0.0045(18)
O5 0.033(3) 0.020(2) 0.011(2) 0.0003(17) -0.0022(18) -0.0113(18)
O6 0.028(3) 0.022(2) 0.017(2) 0.0032(17) 0.0018(18) -0.0074(18)
O7 0.029(3) 0.017(2) 0.017(2) 0.0080(17) -0.0017(18) -0.0045(18)
O8 0.027(3) 0.010(2) 0.018(2) 0.0032(16) -0.0033(18) -0.0053(18)
O9 0.022(3) 0.027(2) 0.020(2) 0.0023(18) -0.0049(18) -0.0050(18)
O10 0.024(3) 0.017(2) 0.023(2) 0.0021(17) 0.0008(18) -0.0074(18)
O11 0.022(3) 0.018(2) 0.023(2) 0.0025(17) -0.0067(18) -0.0060(18)
O12 0.027(3) 0.023(2) 0.015(2) 0.0006(17) -0.0059(18) -0.0045(18)
O13 0.031(3) 0.027(2) 0.023(2) 0.0018(19) -0.0030(19) -0.0104(19)
O14 0.038(3) 0.024(2) 0.031(2) 0.0045(19) -0.011(2) -0.003(2)
O15 0.029(3) 0.028(2) 0.021(2) -0.0094(19) 0.004(2) -0.0044(19)
O16 0.024(3) 0.037(3) 0.025(2) 0.000(2) 0.002(2) 0.003(2)
O17 0.020(3) 0.035(2) 0.026(2) -0.0080(19) -0.002(2) -0.004(2)
O18 0.030(3) 0.039(3) 0.031(2) 0.004(2) -0.002(2) -0.001(2)
O19 0.017(3) 0.035(2) 0.027(2) -0.0021(19) -0.007(2) -0.005(2)
O20 0.044(3) 0.030(2) 0.031(3) -0.014(2) -0.005(2) -0.018(2)
O21 0.037(3) 0.033(2) 0.034(2) -0.010(2) -0.011(2) -0.002(2)
O22 0.040(3) 0.028(2) 0.040(3) -0.001(2) -0.012(2) 0.001(2)
O23 0.039(3) 0.024(2) 0.047(3) -0.009(2) 0.003(2) -0.009(2)
O24 0.021(3) 0.049(3) 0.030(2) 0.000(2) -0.006(2) -0.007(2)
O25 0.033(3) 0.027(2) 0.036(3) 0.010(2) -0.012(2) -0.008(2)
O26 0.036(3) 0.031(2) 0.040(3) 0.007(2) -0.005(2) -0.002(2)
O27 0.052(3) 0.048(3) 0.042(3) -0.004(2) -0.008(2) -0.008(2)
O28 0.026(3) 0.042(3) 0.032(2) -0.007(2) -0.017(2) 0.002(2)
O29 0.061(3) 0.015(2) 0.025(2) -0.0005(19) -0.014(2) -0.010(2)
O30 0.054(3) 0.018(2) 0.034(2) 0.008(2) -0.007(2) -0.009(2)
O31 0.064(3) 0.018(2) 0.030(3) -0.003(2) 0.005(2) -0.008(2)
O32 0.062(3) 0.020(2) 0.026(2) -0.002(2) -0.013(2) -0.003(2)
O33 0.028(3) 0.035(2) 0.018(2) -0.0001(19) -0.0103(19) 0.002(2)
O34 0.056(3) 0.045(3) 0.023(2) -0.010(2) -0.019(2) 0.009(2)
O35 0.046(3) 0.026(2) 0.029(2) 0.009(2) -0.019(2) -0.003(2)
O36 0.031(3) 0.024(2) 0.030(2) 0.001(2) -0.012(2) -0.005(2)
O37 0.051(3) 0.028(2) 0.024(2) 0.001(2) -0.014(2) -0.002(2)
O38 0.040(3) 0.026(2) 0.034(3) -0.008(2) -0.001(2) -0.004(2)
O39 0.035(3) 0.035(3) 0.038(3) -0.004(2) -0.005(2) -0.012(2)
O40 0.038(3) 0.028(2) 0.024(2) 0.0011(19) -0.009(2) -0.011(2)
O41 0.035(3) 0.031(2) 0.025(2) -0.0052(19) -0.011(2) -0.008(2)
O42 0.064(3) 0.031(3) 0.044(3) 0.000(2) -0.032(2) -0.011(2)
O43 0.073(4) 0.038(3) 0.040(3) 0.002(2) -0.026(2) -0.022(3)
O44 0.038(3) 0.029(2) 0.028(2) 0.008(2) -0.017(2) -0.018(2)
O45 0.091(4) 0.077(3) 0.060(3) 0.014(3) -0.003(3) -0.022(3)
O46 0.077(4) 0.051(3) 0.035(2) -0.012(2) 0.011(2) -0.020(2)
O47 0.032(3) 0.042(2) 0.056(3) -0.005(2) -0.008(2) 0.001(2)
C1 0.026(4) 0.028(4) 0.019(3) -0.006(3) -0.003(3) -0.012(3)
C2 0.033(4) 0.027(4) 0.028(4) 0.003(3) -0.009(3) -0.008(3)
C3 0.031(4) 0.048(4) 0.043(4) -0.005(3) 0.014(3) -0.012(4)
C4 0.059(5) 0.046(4) 0.053(4) 0.001(4) 0.008(4) 0.001(4)
C5 0.059(5) 0.061(5) 0.059(4) 0.013(4) -0.002(4) -0.017(4)
C6 0.054(5) 0.054(4) 0.052(4) 0.012(4) 0.004(4) -0.001(4)
C7 0.044(5) 0.046(4) 0.064(4) 0.000(4) -0.011(4) -0.007(4)
C8 0.020(4) 0.032(4) 0.039(4) 0.010(3) -0.005(4) -0.008(3)
C9 0.027(4) 0.033(4) 0.021(3) 0.004(3) -0.009(3) 0.000(3)
C10 0.031(4) 0.048(4) 0.043(4) 0.011(3) 0.008(3) -0.007(3)
C11 0.035(5) 0.042(4) 0.063(4) -0.001(4) 0.000(4) 0.001(4)
C12 0.050(5) 0.059(5) 0.051(4) 0.019(4) 0.004(4) -0.006(4)
C13 0.030(5) 0.066(5) 0.046(4) -0.002(4) 0.016(4) -0.001(4)
C14 0.047(5) 0.039(4) 0.036(4) -0.002(3) -0.006(4) 0.000(3)
C15 0.020(4) 0.030(4) 0.047(4) -0.026(3) -0.009(4) -0.002(3)
C16 0.035(4) 0.026(4) 0.026(3) -0.007(3) -0.007(3) -0.008(3)
C17 0.041(5) 0.046(4) 0.037(4) -0.009(3) -0.010(3) 0.003(4)
C18 0.050(5) 0.063(5) 0.053(4) 0.001(4) 0.004(4) -0.013(4)
C19 0.045(5) 0.074(5) 0.043(4) -0.011(4) 0.000(4) -0.006(4)
C20 0.045(5) 0.064(5) 0.064(5) 0.010(4) -0.014(4) -0.009(4)
C21 0.034(5) 0.056(4) 0.058(4) -0.001(4) 0.003(4) -0.008(4)
C22 0.009(4) 0.035(4) 0.038(4) 0.012(3) -0.002(3) -0.010(3)
C23 0.034(4) 0.038(4) 0.030(4) 0.001(3) -0.008(3) -0.015(4)
C24 0.033(5) 0.055(5) 0.065(5) 0.009(4) -0.008(4) -0.013(4)
C25 0.053(5) 0.050(4) 0.074(5) -0.001(4) 0.001(4) -0.001(4)
C26 0.030(5) 0.064(5) 0.059(4) 0.012(4) -0.009(3) -0.006(4)
C27 0.042(5) 0.065(5) 0.047(4) 0.004(4) -0.014(4) -0.029(4)
C28 0.035(4) 0.053(4) 0.032(4) -0.001(3) -0.008(3) -0.005(4)
C29 0.028(2) 0.023(2) 0.030(2) 0.0045(17) -0.0052(18) 0.0005(17)
C30 0.029(4) 0.040(4) 0.039(4) 0.009(3) 0.000(4) -0.006(3)
C31 0.046(5) 0.086(5) 0.056(5) -0.017(4) 0.001(4) -0.010(4)
C32 0.064(6) 0.077(5) 0.087(5) -0.022(4) -0.015(5) -0.025(4)
C33 0.062(6) 0.068(5) 0.075(5) 0.014(4) 0.016(5) -0.009(4)
C34 0.050(5) 0.086(5) 0.063(5) 0.003(4) -0.007(5) -0.006(4)
C35 0.038(5) 0.091(5) 0.049(4) 0.001(4) 0.002(4) -0.005(4)
C36 0.043(5) 0.032(4) 0.031(4) -0.003(3) -0.014(4) -0.010(4)
C37 0.023(4) 0.022(3) 0.035(4) 0.000(3) -0.009(3) -0.012(3)
C38 0.048(5) 0.059(4) 0.048(4) -0.002(4) -0.002(4) -0.020(4)
C39 0.052(5) 0.062(4) 0.042(4) 0.000(4) 0.000(4) -0.005(4)
C40 0.077(6) 0.068(5) 0.045(4) -0.001(4) -0.002(4) -0.038(4)
C41 0.060(5) 0.068(5) 0.041(4) -0.013(4) 0.013(4) -0.017(4)
C42 0.048(5) 0.038(4) 0.037(4) -0.006(3) -0.002(3) -0.002(4)
C43 0.034(5) 0.013(3) 0.028(4) 0.010(3) 0.002(4) 0.003(3)
C44 0.038(5) 0.030(4) 0.035(4) 0.009(3) 0.004(4) 0.003(3)
C45 0.045(5) 0.033(4) 0.034(4) 0.005(3) -0.003(4) 0.003(3)
C46 0.055(5) 0.043(4) 0.048(4) -0.002(3) 0.002(4) 0.008(4)
C47 0.035(5) 0.058(4) 0.065(5) 0.019(4) 0.002(4) -0.003(4)
C48 0.053(5) 0.056(4) 0.062(5) 0.004(4) -0.017(4) -0.002(4)
C49 0.029(4) 0.049(4) 0.055(4) 0.000(3) 0.007(4) 0.002(3)
C50 0.070(6) 0.046(4) 0.034(4) -0.011(3) -0.013(4) -0.019(4)
C51 0.033(5) 0.065(4) 0.031(4) -0.005(3) 0.002(4) -0.018(4)
C52 0.054(5) 0.059(4) 0.056(4) -0.002(4) -0.015(4) -0.017(4)
C53 0.064(6) 0.068(5) 0.073(5) 0.001(4) -0.013(5) -0.019(4)
C54 0.065(6) 0.074(5) 0.077(5) 0.012(4) 0.009(5) -0.019(4)
C55 0.059(5) 0.092(5) 0.063(5) 0.020(4) -0.007(5) -0.010(4)
C56 0.054(5) 0.085(5) 0.043(4) 0.012(4) 0.022(4) 0.012(4)
C57 0.035(4) 0.026(4) 0.027(4) 0.004(3) -0.002(3) 0.004(3)
C58 0.040(4) 0.030(4) 0.016(3) -0.001(3) 0.001(3) -0.002(3)
C59 0.065(5) 0.037(4) 0.038(4) 0.006(3) -0.014(3) -0.025(3)
C60 0.071(5) 0.049(4) 0.049(4) 0.016(4) -0.011(4) -0.026(4)
C61 0.055(5) 0.035(4) 0.054(4) 0.013(4) -0.015(4) -0.010(3)
C62 0.067(5) 0.033(4) 0.057(5) 0.003(4) -0.009(4) -0.013(4)
C63 0.055(5) 0.032(4) 0.042(4) -0.001(4) 0.006(3) -0.006(3)
C64 0.023(4) 0.035(4) 0.022(4) -0.016(3) -0.005(3) -0.007(3)
C65 0.039(4) 0.021(4) 0.030(4) -0.003(3) -0.002(3) -0.012(3)
C66 0.073(5) 0.033(4) 0.037(4) -0.007(3) -0.010(4) -0.006(4)
C67 0.053(5) 0.041(4) 0.053(4) 0.003(4) -0.010(4) 0.000(4)
C68 0.061(5) 0.032(4) 0.059(5) -0.010(4) -0.008(4) -0.009(4)
C69 0.065(5) 0.046(4) 0.076(5) -0.012(4) 0.007(4) -0.001(4)
C70 0.074(5) 0.040(4) 0.049(4) -0.007(3) 0.008(4) -0.011(4)
C71 0.034(4) 0.029(4) 0.027(4) 0.003(3) -0.002(3) -0.022(3)
C72 0.036(4) 0.034(4) 0.029(4) 0.000(3) -0.009(3) -0.013(3)
C73 0.040(5) 0.055(4) 0.029(4) -0.013(3) -0.001(3) 0.001(3)
C74 0.060(5) 0.062(5) 0.051(5) -0.014(4) 0.012(4) -0.036(4)
C75 0.066(5) 0.075(5) 0.035(4) 0.012(4) -0.019(4) -0.031(4)
C76 0.087(6) 0.080(5) 0.053(5) -0.002(4) -0.046(4) 0.011(4)
C77 0.079(5) 0.064(5) 0.040(4) -0.006(4) -0.030(4) -0.003(4)
C78 0.028(4) 0.033(4) 0.020(4) 0.008(3) -0.010(3) -0.006(3)
C79 0.026(4) 0.033(4) 0.032(4) 0.001(3) -0.005(3) 0.007(3)
C80 0.053(5) 0.050(4) 0.045(4) -0.006(4) -0.022(4) 0.011(4)
C81 0.063(5) 0.051(4) 0.048(4) -0.012(4) -0.023(4) 0.009(4)
C82 0.046(5) 0.071(5) 0.050(4) 0.005(4) -0.023(4) 0.001(4)
C83 0.046(5) 0.066(5) 0.062(5) 0.023(4) -0.018(4) -0.006(4)
C84 0.040(4) 0.053(4) 0.046(4) 0.006(3) -0.005(3) -0.016(3)
C85 0.030(4) 0.020(4) 0.039(4) 0.000(3) -0.007(3) -0.004(3)
C86 0.064(5) 0.035(4) 0.049(4) -0.017(4) -0.006(4) -0.007(4)
C87 0.082(6) 0.041(4) 0.076(5) 0.003(4) -0.038(4) 0.015(4)
C88 0.136(7) 0.081(6) 0.109(6) 0.005(5) -0.052(6) 0.032(5)
C89 0.176(8) 0.084(6) 0.136(7) -0.009(6) -0.056(6) 0.052(6)
C90 0.195(8) 0.132(7) 0.149(7) -0.034(6) -0.070(7) 0.066(6)
C91 0.118(7) 0.068(5) 0.115(6) -0.026(5) -0.059(5) 0.053(5)
C92 0.031(4) 0.034(4) 0.026(4) -0.003(3) 0.007(3) 0.004(3)
C93 0.035(4) 0.025(4) 0.036(4) 0.000(3) -0.006(3) -0.010(3)
C94 0.065(5) 0.027(4) 0.069(4) 0.012(4) -0.035(4) -0.021(4)
C95 0.098(6) 0.050(5) 0.086(5) 0.020(4) -0.049(5) -0.032(4)
C96 0.112(6) 0.054(5) 0.116(6) 0.017(5) -0.050(5) -0.039(4)
C97 0.103(6) 0.072(5) 0.101(6) 0.009(5) -0.058(5) -0.033(5)
C98 0.057(5) 0.042(4) 0.063(5) 0.009(4) -0.030(4) -0.027(4)
C99 0.021(4) 0.029(4) 0.041(4) -0.001(4) -0.001(3) 0.004(3)
C100 0.023(4) 0.032(4) 0.041(4) -0.014(3) -0.014(3) -0.009(3)
C101 0.041(5) 0.063(5) 0.047(4) -0.013(4) -0.027(4) 0.003(4)
C102 0.069(6) 0.063(5) 0.083(5) -0.025(5) -0.013(5) -0.014(4)
C103 0.066(5) 0.068(5) 0.078(5) -0.021(5) -0.026(4) 0.002(4)
C104 0.074(6) 0.076(5) 0.064(5) -0.003(4) -0.031(4) 0.012(4)
C105 0.049(5) 0.046(4) 0.052(4) -0.009(4) -0.037(4) 0.008(3)
C106 0.050(5) 0.040(4) 0.032(4) 0.015(4) -0.018(3) -0.003(4)
C107 0.036(4) 0.037(4) 0.019(4) -0.004(3) 0.001(3) -0.006(3)
C108 0.059(5) 0.054(4) 0.042(4) 0.015(4) -0.028(4) 0.000(4)
C109 0.090(6) 0.079(5) 0.040(4) -0.004(4) -0.025(4) 0.000(4)
C110 0.068(5) 0.082(5) 0.042(5) 0.022(4) -0.012(4) 0.000(4)
C111 0.065(5) 0.066(5) 0.037(4) 0.023(4) 0.000(4) -0.010(4)
C112 0.045(5) 0.050(4) 0.036(4) -0.002(3) -0.001(3) -0.001(3)
C1S 0.151(9) 0.118(7) 0.163(8) -0.016(7) -0.006(7) -0.014(7)
C2S 0.208(9) 0.189(8) 0.208(9) 0.021(8) -0.051(7) -0.065(8)
C3S 0.133(8) 0.181(8) 0.190(8) 0.025(7) -0.006(7) -0.046(7)
C4S 0.121(7) 0.133(7) 0.105(6) -0.019(6) 0.002(6) -0.019(6)
C5S 0.134(8) 0.141(7) 0.181(8) 0.029(7) 0.000(7) -0.015(6)
C6S 0.090(8) 0.122(7) 0.254(11) 0.026(8) -0.009(7) -0.036(6)

loop_
_atom_type_symbol
_atom_type_description
_atom_type_scat_dispersion_real
_atom_type_scat_dispersion_imag
_atom_type_scat_source
C C 0.0033 0.0016 'International Tables Vol C Tables 4.2.6.8 and 6.1.1.4'
H H 0.0000 0.0000 'International Tables Vol C Tables 4.2.6.8 and 6.1.1.4'
O O 0.0106 0.0060 'International Tables Vol C Tables 4.2.6.8 and 6.1.1.4'
Mn Mn 0.3368 0.7283 'International Tables Vol C Tables 4.2.6.8 and 6.1.1.4'

loop_
_geom_angle_atom_site_label_1
_geom_angle_atom_site_label_2
_geom_angle_atom_site_label_3
_geom_angle
O6 Mn1 O1 90.81(14)
O6 Mn1 O5 84.12(13)
O1 Mn1 O5 87.36(14)
O6 Mn1 O2 94.30(14)
O1 Mn1 O2 84.00(13)
O5 Mn1 O2 171.19(15)
O6 Mn1 O4 174.08(14)
O1 Mn1 O4 85.15(13)
O5 Mn1 O4 99.99(14)
O2 Mn1 O4 81.00(13)
O6 Mn1 O13 92.86(14)
O1 Mn1 O13 176.23(15)
O5 Mn1 O13 92.17(14)
O2 Mn1 O13 96.57(14)
O4 Mn1 O13 91.25(14)
O6 Mn1 Mn5 42.32(10)
O1 Mn1 Mn5 94.18(9)
O5 Mn1 Mn5 42.36(9)
O2 Mn1 Mn5 136.61(10)
O4 Mn1 Mn5 142.21(10)
O13 Mn1 Mn5 87.97(10)
O6 Mn1 Mn4 134.11(11)
O1 Mn1 Mn4 43.56(9)
O5 Mn1 Mn4 88.28(10)
O2 Mn1 Mn4 86.62(10)
O4 Mn1 Mn4 42.47(10)
O13 Mn1 Mn4 132.69(11)
Mn5 Mn1 Mn4 120.92(4)
O6 Mn1 Mn2 87.11(9)
O1 Mn1 Mn2 42.33(9)
O5 Mn1 Mn2 128.75(10)
O2 Mn1 Mn2 42.44(10)
O4 Mn1 Mn2 86.99(9)
O13 Mn1 Mn2 138.73(11)
Mn5 Mn1 Mn2 117.28(4)
Mn4 Mn1 Mn2 63.36(3)
O6 Mn1 Mn3 134.57(10)
O1 Mn1 Mn3 83.91(9)
O5 Mn1 Mn3 140.24(10)
O2 Mn1 Mn3 40.30(9)
O4 Mn1 Mn3 40.72(9)
O13 Mn1 Mn3 94.10(10)
Mn5 Mn1 Mn3 176.46(4)
Mn4 Mn1 Mn3 59.38(3)
Mn2 Mn1 Mn3 59.40(3)
O7 Mn2 O8 84.60(13)
O7 Mn2 O3 174.18(13)
O8 Mn2 O3 99.00(13)
O7 Mn2 O15 93.13(14)
O8 Mn2 O15 91.06(14)
O3 Mn2 O15 91.39(14)
O7 Mn2 O1 96.18(13)
O8 Mn2 O1 173.35(14)
O3 Mn2 O1 79.71(13)
O15 Mn2 O1 95.49(15)
O7 Mn2 O2 92.36(13)
O8 Mn2 O2 90.47(14)
O3 Mn2 O2 83.07(13)
O15 Mn2 O2 174.42(15)
O1 Mn2 O2 82.90(14)
O7 Mn2 Mn6 42.99(9)
O8 Mn2 Mn6 42.47(9)
O3 Mn2 Mn6 141.20(10)
O15 Mn2 Mn6 86.10(12)
O1 Mn2 Mn6 139.08(9)
O2 Mn2 Mn6 98.63(11)
O7 Mn2 Mn1 89.51(9)
O8 Mn2 Mn1 131.95(10)
O3 Mn2 Mn1 84.68(9)
O15 Mn2 Mn1 136.93(11)
O1 Mn2 Mn1 41.58(10)
O2 Mn2 Mn1 42.08(9)
Mn6 Mn2 Mn1 122.14(4)
O7 Mn2 Mn3 134.02(10)
O8 Mn2 Mn3 89.12(10)
O3 Mn2 Mn3 42.01(10)
O15 Mn2 Mn3 132.58(10)
O1 Mn2 Mn3 85.59(10)
O2 Mn2 Mn3 42.09(9)
Mn6 Mn2 Mn3 122.51(4)
Mn1 Mn2 Mn3 62.07(3)
O7 Mn2 Mn4 136.25(10)
O8 Mn2 Mn4 138.44(9)
O3 Mn2 Mn4 39.63(9)
O15 Mn2 Mn4 93.29(12)
O1 Mn2 Mn4 40.11(9)
O2 Mn2 Mn4 82.03(11)
Mn6 Mn2 Mn4 178.95(4)
Mn1 Mn2 Mn4 57.88(3)
Mn3 Mn2 Mn4 58.51(3)
O9 Mn3 O10 86.10(14)
O9 Mn3 O3 88.03(14)
O10 Mn3 O3 89.82(13)
O9 Mn3 O2 95.61(14)
O10 Mn3 O2 172.17(15)
O3 Mn3 O2 82.61(13)
O9 Mn3 O4 170.40(15)
O10 Mn3 O4 97.37(14)
O3 Mn3 O4 83.05(13)
O2 Mn3 O4 79.77(13)
O9 Mn3 O17 92.54(14)
O10 Mn3 O17 89.95(14)
O3 Mn3 O17 179.37(16)
O2 Mn3 O17 97.59(14)
O4 Mn3 O17 96.40(14)
O9 Mn3 Mn7 42.74(10)
O10 Mn3 Mn7 43.77(10)
O3 Mn3 Mn7 93.17(9)
O2 Mn3 Mn7 138.35(10)
O4 Mn3 Mn7 141.09(10)
O17 Mn3 Mn7 87.07(10)
O9 Mn3 Mn4 129.99(11)
O10 Mn3 Mn4 87.91(11)
O3 Mn3 Mn4 42.32(9)
O2 Mn3 Mn4 85.14(10)
O4 Mn3 Mn4 41.68(10)
O17 Mn3 Mn4 137.08(11)
Mn7 Mn3 Mn4 118.67(4)
O9 Mn3 Mn2 85.25(10)
O10 Mn3 Mn2 130.93(10)
O3 Mn3 Mn2 41.70(9)
O2 Mn3 Mn2 41.93(9)
O4 Mn3 Mn2 85.72(9)
O17 Mn3 Mn2 138.61(10)
Mn7 Mn3 Mn2 116.48(4)
Mn4 Mn3 Mn2 62.55(3)
O9 Mn3 Mn1 135.05(10)
O10 Mn3 Mn1 137.08(11)
O3 Mn3 Mn1 81.68(8)
O2 Mn3 Mn1 39.81(9)
O4 Mn3 Mn1 39.98(9)
O17 Mn3 Mn1 98.10(10)
Mn7 Mn3 Mn1 174.66(4)
Mn4 Mn3 Mn1 58.06(3)
Mn2 Mn3 Mn1 58.53(3)
O11 Mn4 O12 83.97(13)
O11 Mn4 O4 91.41(14)
O12 Mn4 O4 89.25(14)
O11 Mn4 O19 94.66(15)
O12 Mn4 O19 90.44(15)
O4 Mn4 O19 173.85(15)
O11 Mn4 O3 97.87(13)
O12 Mn4 O3 173.13(15)
O4 Mn4 O3 84.10(14)
O19 Mn4 O3 95.98(15)
O11 Mn4 O1 174.70(15)
O12 Mn4 O1 98.71(13)
O4 Mn4 O1 84.08(13)
O19 Mn4 O1 89.90(14)
O3 Mn4 O1 78.93(13)
O11 Mn4 Mn8 42.23(10)
O12 Mn4 Mn8 42.39(9)
O4 Mn4 Mn8 96.21(10)
O19 Mn4 Mn8 87.68(12)
O3 Mn4 Mn8 140.07(9)
O1 Mn4 Mn8 140.95(9)
O11 Mn4 Mn1 133.72(11)
O12 Mn4 Mn1 88.70(10)
O4 Mn4 Mn1 42.73(9)
O19 Mn4 Mn1 131.12(11)
O3 Mn4 Mn1 85.25(9)
O1 Mn4 Mn1 42.22(9)
Mn8 Mn4 Mn1 121.34(4)
O11 Mn4 Mn3 89.21(11)
O12 Mn4 Mn3 131.38(11)
O4 Mn4 Mn3 42.73(9)
O19 Mn4 Mn3 138.15(11)
O3 Mn4 Mn3 42.34(10)
O1 Mn4 Mn3 85.59(10)
Mn8 Mn4 Mn3 120.49(4)
Mn1 Mn4 Mn3 62.56(3)
O11 Mn4 Mn2 137.19(10)
O12 Mn4 Mn2 138.13(10)
O4 Mn4 Mn2 83.50(10)
O19 Mn4 Mn2 92.65(12)
O3 Mn4 Mn2 39.36(8)
O1 Mn4 Mn2 39.60(9)
Mn8 Mn4 Mn2 179.37(4)
Mn1 Mn4 Mn2 58.77(3)
Mn3 Mn4 Mn2 58.94(3)
O5 Mn5 O6 83.21(13)
O5 Mn5 O44 95.52(15)
O6 Mn5 O44 177.39(16)
O5 Mn5 O29 173.63(16)
O6 Mn5 O29 95.11(15)
O44 Mn5 O29 85.91(15)
O5 Mn5 O14 85.13(13)
O6 Mn5 O14 84.57(13)
O44 Mn5 O14 93.06(15)
O29 Mn5 O14 88.60(15)
O5 Mn5 O21 93.10(13)
O6 Mn5 O21 91.77(13)
O44 Mn5 O21 90.58(15)
O29 Mn5 O21 93.09(14)
O14 Mn5 O21 176.10(12)
O5 Mn5 Mn1 42.25(10)
O6 Mn5 Mn1 41.51(9)
O44 Mn5 Mn1 136.88(12)
O29 Mn5 Mn1 134.95(12)
O14 Mn5 Mn1 77.78(9)
O21 Mn5 Mn1 98.58(8)
O8 Mn6 O7 83.16(13)
O8 Mn6 O32 172.55(16)
O7 Mn6 O32 95.40(13)
O8 Mn6 O33 96.80(13)
O7 Mn6 O33 177.16(15)
O32 Mn6 O33 84.27(15)
O8 Mn6 O23 91.93(14)
O7 Mn6 O23 84.85(14)
O32 Mn6 O23 95.22(15)
O33 Mn6 O23 97.99(15)
O8 Mn6 O16 85.97(14)
O7 Mn6 O16 86.45(14)
O32 Mn6 O16 86.65(15)
O33 Mn6 O16 90.72(14)
O23 Mn6 O16 171.23(15)
O8 Mn6 Mn2 42.12(9)
O7 Mn6 Mn2 41.89(9)
O32 Mn6 Mn2 134.83(11)
O33 Mn6 Mn2 137.53(10)
O23 Mn6 Mn2 94.37(11)
O16 Mn6 Mn2 78.37(11)
O9 Mn7 O37 175.25(15)
O9 Mn7 O10 82.71(13)
O37 Mn7 O10 95.19(15)
O9 Mn7 O36 94.56(15)
O37 Mn7 O36 87.17(15)
O10 Mn7 O36 174.40(15)
O9 Mn7 O18 86.45(13)
O37 Mn7 O18 89.09(15)
O10 Mn7 O18 83.29(14)
O36 Mn7 O18 91.68(15)
O9 Mn7 O25 93.00(14)
O37 Mn7 O25 91.38(15)
O10 Mn7 O25 93.64(14)
O36 Mn7 O25 91.38(15)
O18 Mn7 O25 176.92(15)
O9 Mn7 Mn3 41.31(9)
O37 Mn7 Mn3 135.97(12)
O10 Mn7 Mn3 41.78(9)
O36 Mn7 Mn3 134.78(11)
O18 Mn7 Mn3 78.78(9)
O25 Mn7 Mn3 98.81(9)
O11 Mn8 O12 82.76(13)
O11 Mn8 O40 96.21(13)
O12 Mn8 O40 174.84(14)
O11 Mn8 O41 176.98(15)
O12 Mn8 O41 94.62(13)
O40 Mn8 O41 86.27(15)
O11 Mn8 O28 92.88(14)
O12 Mn8 O28 91.92(13)
O40 Mn8 O28 93.19(14)
O41 Mn8 O28 88.70(14)
O11 Mn8 O20 84.83(14)
O12 Mn8 O20 85.74(13)
O40 Mn8 O20 89.13(14)
O41 Mn8 O20 93.51(14)
O28 Mn8 O20 176.90(15)
O11 Mn8 Mn4 41.50(9)
O12 Mn8 Mn4 41.89(9)
O40 Mn8 Mn4 136.15(10)
O41 Mn8 Mn4 135.68(11)
O28 Mn8 Mn4 98.84(10)
O20 Mn8 Mn4 78.06(10)
O6 Mn9 O7 93.60(13)
O6 Mn9 O30 89.65(14)
O7 Mn9 O30 172.87(16)
O6 Mn9 O31 169.15(15)
O7 Mn9 O31 94.63(14)
O30 Mn9 O31 81.41(14)
O6 Mn9 O22 96.15(15)
O7 Mn9 O22 92.81(14)
O30 Mn9 O22 93.14(14)
O31 Mn9 O22 90.49(15)
O9 Mn10 O8 92.22(13)
O9 Mn10 O34 169.46(14)
O8 Mn10 O34 94.31(15)
O9 Mn10 O35 89.89(14)
O8 Mn10 O35 171.73(13)
O34 Mn10 O35 82.51(15)
O9 Mn10 O24 95.16(13)
O8 Mn10 O24 93.32(13)
O34 Mn10 O24 92.71(15)
O35 Mn10 O24 94.45(15)
O9 Mn10 O45 89.60(14)
O8 Mn10 O45 85.47(14)
O34 Mn10 O45 82.69(16)
O35 Mn10 O45 86.54(14)
O24 Mn10 O45 175.14(15)
O10 Mn11 O11 94.33(14)
O10 Mn11 O39 173.72(15)
O11 Mn11 O39 91.22(15)
O10 Mn11 O38 90.11(15)
O11 Mn11 O38 173.21(15)
O39 Mn11 O38 84.63(16)
O10 Mn11 O26 91.33(14)
O11 Mn11 O26 91.54(13)
O39 Mn11 O26 85.59(15)
O38 Mn11 O26 93.50(13)
O10 Mn11 O27 92.24(14)
O11 Mn11 O27 91.19(13)
O39 Mn11 O27 90.57(15)
O38 Mn11 O27 83.49(14)
O26 Mn11 O27 175.33(15)
O12 Mn12 O5 95.02(13)
O12 Mn12 O43 173.47(16)
O5 Mn12 O43 91.50(14)
O12 Mn12 O42 91.15(14)
O5 Mn12 O42 173.82(14)
O43 Mn12 O42 82.33(16)
O12 Mn12 O46 91.74(13)
O5 Mn12 O46 90.42(15)
O43 Mn12 O46 88.39(14)
O42 Mn12 O46 89.49(16)
O12 Mn12 O47 83.81(12)
O5 Mn12 O47 91.10(14)
O43 Mn12 O47 95.90(14)
O42 Mn12 O47 89.46(16)
O46 Mn12 O47 175.40(12)
Mn1 O1 Mn2 96.10(15)
Mn1 O1 Mn4 94.21(14)
Mn2 O1 Mn4 100.29(12)
Mn1 O2 Mn2 95.47(15)
Mn1 O2 Mn3 99.89(15)
Mn2 O2 Mn3 95.98(13)
Mn2 O3 Mn4 101.01(12)
Mn2 O3 Mn3 96.29(14)
Mn4 O3 Mn3 95.34(14)
Mn4 O4 Mn1 94.80(14)
Mn4 O4 Mn3 95.60(13)
Mn1 O4 Mn3 99.30(15)
Mn12 O5 Mn1 131.61(15)
Mn12 O5 Mn5 129.15(17)
Mn1 O5 Mn5 95.39(15)
Mn1 O6 Mn9 135.48(15)
Mn1 O6 Mn5 96.17(15)
Mn9 O6 Mn5 122.23(15)
Mn9 O7 Mn2 132.93(17)
Mn9 O7 Mn6 120.88(17)
Mn2 O7 Mn6 95.12(12)
Mn10 O8 Mn2 131.19(17)
Mn10 O8 Mn6 121.38(18)
Mn2 O8 Mn6 95.41(12)
Mn3 O9 Mn10 133.46(16)
Mn3 O9 Mn7 95.95(16)
Mn10 O9 Mn7 130.00(15)
Mn3 O10 Mn11 134.70(18)
Mn3 O10 Mn7 94.46(15)
Mn11 O10 Mn7 123.93(15)
Mn4 O11 Mn8 96.27(13)
Mn4 O11 Mn11 132.02(19)
Mn8 O11 Mn11 125.35(17)
Mn12 O12 Mn4 131.82(18)
Mn12 O12 Mn8 130.38(17)
Mn4 O12 Mn8 95.72(12)
C1 O13 Mn1 123.2(3)
C1 O14 Mn5 124.3(3)
C8 O15 Mn2 127.0(4)
C8 O16 Mn6 123.5(4)
C15 O17 Mn3 123.7(4)
C15 O18 Mn7 125.0(4)
C22 O19 Mn4 124.1(4)
C22 O20 Mn8 122.8(4)
C29 O21 Mn5 122.9(4)
C29 O22 Mn9 128.8(4)
C36 O23 Mn6 132.1(4)
C36 O24 Mn10 128.2(4)
C43 O25 Mn7 125.6(4)
C43 O26 Mn11 135.9(4)
C50 O27 Mn11 134.2(4)
C50 O28 Mn8 127.5(4)
C57 O29 Mn5 131.6(4)
C57 O30 Mn9 129.3(4)
C64 O31 Mn9 134.6(4)
C64 O32 Mn6 128.1(3)
C71 O33 Mn6 127.8(4)
C71 O34 Mn10 135.9(4)
C78 O35 Mn10 129.8(4)
C78 O36 Mn7 130.6(3)
C85 O37 Mn7 130.5(3)
C85 O38 Mn11 130.2(4)
C92 O39 Mn11 135.6(4)
C92 O40 Mn8 130.7(4)
C99 O41 Mn8 134.0(4)
C99 O42 Mn12 136.4(4)
C106 O43 Mn12 136.2(4)
C106 O44 Mn5 132.0(4)
O14 C1 O13 126.7(5)
O14 C1 C2 120.5(5)
O13 C1 C2 112.7(5)
C3 C2 C7 120.3(6)
C3 C2 C1 122.8(5)
C7 C2 C1 116.9(5)
C2 C3 C4 121.3(6)
C3 C4 C5 119.0(6)
C6 C5 C4 120.0(6)
C5 C6 C7 120.6(6)
C2 C7 C6 118.8(6)
O15 C8 O16 124.5(6)
O15 C8 C9 117.9(6)
O16 C8 C9 117.6(6)
C10 C9 C14 119.8(6)
C10 C9 C8 120.6(6)
C14 C9 C8 119.6(6)
C9 C10 C11 119.5(6)
C10 C11 C12 119.7(6)
C13 C12 C11 121.1(6)
C14 C13 C12 119.1(6)
C13 C14 C9 120.9(6)
O18 C15 O17 125.3(6)
O18 C15 C16 116.3(5)
O17 C15 C16 118.4(5)
C17 C16 C21 121.0(6)
C17 C16 C15 121.6(6)
C21 C16 C15 117.3(6)
C16 C17 C18 118.9(6)
C19 C18 C17 120.0(6)
C20 C19 C18 120.5(6)
C19 C20 C21 118.2(6)
C16 C21 C20 121.3(6)
O20 C22 O19 127.0(6)
O20 C22 C23 120.8(6)
O19 C22 C23 112.2(6)
C28 C23 C24 120.5(6)
C28 C23 C22 119.8(6)
C24 C23 C22 119.7(6)
C23 C24 C25 120.1(6)
C26 C25 C24 118.9(6)
C27 C26 C25 121.3(7)
C26 C27 C28 118.8(6)
C23 C28 C27 120.3(6)
O21 C29 O22 124.8(6)
O21 C29 C30 120.4(6)
O22 C29 C30 114.8(6)
C31 C30 C35 120.7(6)
C31 C30 C29 121.0(6)
C35 C30 C29 118.3(7)
C30 C31 C32 119.4(7)
C33 C32 C31 120.0(7)
C34 C33 C32 119.4(7)
C33 C34 C35 120.8(7)
C34 C35 C30 119.7(7)
O23 C36 O24 124.1(6)
O23 C36 C37 120.7(5)
O24 C36 C37 115.1(6)
C42 C37 C38 120.0(5)
C42 C37 C36 122.3(5)
C38 C37 C36 117.4(6)
C39 C38 C37 120.2(6)
C40 C39 C38 119.6(6)
C39 C40 C41 121.3(6)
C40 C41 C42 118.6(6)
C37 C42 C41 120.1(5)
O25 C43 O26 124.8(6)
O25 C43 C44 119.9(6)
O26 C43 C44 115.4(6)
C45 C44 C49 120.5(6)
C45 C44 C43 119.7(6)
C49 C44 C43 119.5(6)
C44 C45 C46 119.5(6)
C47 C46 C45 119.5(6)
C48 C47 C46 121.6(7)
C47 C48 C49 120.4(7)
C44 C49 C48 118.3(6)
O27 C50 O28 123.7(6)
O27 C50 C51 116.6(6)
O28 C50 C51 119.6(6)
C56 C51 C52 119.4(6)
C56 C51 C50 122.1(7)
C52 C51 C50 118.5(6)
C51 C52 C53 120.9(6)
C54 C53 C52 116.5(7)
C53 C54 C55 122.9(7)
C56 C55 C54 118.4(7)
C51 C56 C55 121.9(7)
O29 C57 O30 124.4(5)
O29 C57 C58 119.0(5)
O30 C57 C58 116.6(6)
C59 C58 C63 121.1(5)
C59 C58 C57 118.5(6)
C63 C58 C57 120.4(5)
C58 C59 C60 118.0(6)
C61 C60 C59 120.6(6)
C62 C61 C60 120.0(6)
C61 C62 C63 120.0(6)
C58 C63 C62 120.2(5)
O32 C64 O31 123.3(5)
O32 C64 C65 118.0(5)
O31 C64 C65 118.7(5)
C70 C65 C66 119.3(6)
C70 C65 C64 118.7(5)
C66 C65 C64 121.9(6)
C65 C66 C67 121.0(6)
C68 C67 C66 119.8(6)
C69 C68 C67 119.2(6)
C68 C69 C70 121.7(6)
C65 C70 C69 118.9(6)
O33 C71 O34 127.2(6)
O33 C71 C72 117.2(5)
O34 C71 C72 115.5(5)
C77 C72 C73 118.8(6)
C77 C72 C71 119.6(6)
C73 C72 C71 121.7(5)
C72 C73 C74 120.4(6)
C75 C74 C73 119.6(6)
C76 C75 C74 120.4(6)
C75 C76 C77 119.5(6)
C72 C77 C76 121.2(6)
O36 C78 O35 126.1(5)
O36 C78 C79 118.5(5)
O35 C78 C79 115.4(5)
C80 C79 C84 119.6(6)
C80 C79 C78 120.7(5)
C84 C79 C78 119.4(6)
C79 C80 C81 122.0(6)
C82 C81 C80 117.3(6)
C83 C82 C81 122.3(6)
C82 C83 C84 120.8(6)
C79 C84 C83 117.9(6)
O37 C85 O38 126.1(5)
O37 C85 C86 116.6(6)
O38 C85 C86 117.3(6)
C91 C86 C87 118.0(6)
C91 C86 C85 120.8(6)
C87 C86 C85 121.2(6)
C86 C87 C88 121.1(7)
C89 C88 C87 119.0(8)
C88 C89 C90 122.5(9)
C89 C90 C91 117.8(9)
C86 C91 C90 121.2(8)
O39 C92 O40 125.3(6)
O39 C92 C93 119.6(5)
O40 C92 C93 115.0(6)
C98 C93 C94 121.7(6)
C98 C93 C92 120.9(5)
C94 C93 C92 117.4(6)
C93 C94 C95 118.8(6)
C96 C95 C94 121.0(6)
C95 C96 C97 118.8(7)
C98 C97 C96 120.0(7)
C93 C98 C97 119.8(6)
O41 C99 O42 122.1(6)
O41 C99 C100 120.5(6)
O42 C99 C100 117.4(5)
C101 C100 C105 119.1(6)
C101 C100 C99 121.3(6)
C105 C100 C99 119.5(6)
C100 C101 C102 121.3(6)
C103 C102 C101 120.2(7)
C102 C103 C104 119.3(7)
C103 C104 C105 121.0(6)
C100 C105 C104 119.0(6)
O44 C106 O43 125.8(5)
O44 C106 C107 118.6(6)
O43 C106 C107 115.6(6)
C112 C107 C108 118.7(5)
C112 C107 C106 121.0(6)
C108 C107 C106 120.2(6)
C107 C108 C109 121.5(6)
C110 C109 C108 116.1(7)
C111 C110 C109 124.0(6)
C110 C111 C112 119.4(6)
C107 C112 C111 120.2(6)
C1S C2S C3S 121.3(8)
C2S C3S C4S 121.7(7)
C5S C4S C3S 112.3(6)
C6S C5S C4S 110.8(7)
C11S C12S C13S 121.0(8)
C12S C13S C14S 121.9(7)
C15S C14S C13S 112.5(6)
C16S C15S C14S 111.0(7)
C21S C22S C23S 121.1(8)
C22S C23S C24S 122.1(7)
C25S C24S C23S 112.3(6)
C26S C25S C24S 110.9(7)

loop_
_geom_bond_atom_site_label_1
_geom_bond_atom_site_label_2
_geom_bond_distance
Mn1 O6 1.866(3)
Mn1 O1 1.889(3)
Mn1 O5 1.890(3)
Mn1 O2 1.905(3)
Mn1 O4 1.909(3)
Mn1 O13 1.915(3)
Mn1 Mn5 2.7989(10)
Mn1 Mn4 2.8032(12)
Mn1 Mn2 2.8302(11)
Mn1 Mn3 2.9318(10)
Mn2 O7 1.880(3)
Mn2 O8 1.890(3)
Mn2 O3 1.911(3)
Mn2 O15 1.916(4)
Mn2 O1 1.917(3)
Mn2 O2 1.919(3)
Mn2 Mn6 2.8052(13)
Mn2 Mn3 2.8560(11)
Mn2 Mn4 2.9584(13)
Mn3 O9 1.848(3)
Mn3 O10 1.860(3)
Mn3 O3 1.923(3)
Mn3 O2 1.925(3)
Mn3 O4 1.938(3)
Mn3 O17 1.941(3)
Mn3 Mn7 2.7835(10)
Mn3 Mn4 2.8429(13)
Mn4 O11 1.863(3)
Mn4 O12 1.876(3)
Mn4 O4 1.899(3)
Mn4 O19 1.904(4)
Mn4 O3 1.922(3)
Mn4 O1 1.937(3)
Mn4 Mn8 2.7952(13)
Mn5 O5 1.894(3)
Mn5 O6 1.895(3)
Mn5 O44 1.923(4)
Mn5 O29 1.931(4)
Mn5 O14 2.176(4)
Mn5 O21 2.238(4)
Mn6 O8 1.903(3)
Mn6 O7 1.920(3)
Mn6 O32 1.948(3)
Mn6 O33 1.954(3)
Mn6 O23 2.115(4)
Mn6 O16 2.173(4)
Mn7 O9 1.899(3)
Mn7 O37 1.929(4)
Mn7 O10 1.931(3)
Mn7 O36 1.964(4)
Mn7 O18 2.139(4)
Mn7 O25 2.148(4)
Mn8 O11 1.890(3)
Mn8 O12 1.894(3)
Mn8 O40 1.930(3)
Mn8 O41 1.971(3)
Mn8 O28 2.177(4)
Mn8 O20 2.196(4)
Mn9 O6 1.867(3)
Mn9 O7 1.872(3)
Mn9 O30 1.937(3)
Mn9 O31 1.942(4)
Mn9 O22 2.050(4)
Mn10 O9 1.863(3)
Mn10 O8 1.889(3)
Mn10 O34 1.940(4)
Mn10 O35 1.944(3)
Mn10 O24 2.115(3)
Mn10 O45 2.348(4)
Mn11 O10 1.865(3)
Mn11 O11 1.912(3)
Mn11 O39 1.925(4)
Mn11 O38 2.006(4)
Mn11 O26 2.104(4)
Mn11 O27 2.142(4)
Mn12 O12 1.855(3)
Mn12 O5 1.885(3)
Mn12 O43 1.930(3)
Mn12 O42 1.936(4)
Mn12 O46 2.201(4)
Mn12 O47 2.280(3)
O13 C1 1.312(5)
O14 C1 1.239(5)
O15 C8 1.268(6)
O16 C8 1.272(6)
O17 C15 1.303(6)
O18 C15 1.257(6)
O19 C22 1.311(6)
O20 C22 1.239(6)
O21 C29 1.275(6)
O22 C29 1.279(6)
O23 C36 1.235(6)
O24 C36 1.299(5)
O25 C43 1.262(6)
O26 C43 1.280(6)
O27 C50 1.274(6)
O28 C50 1.303(7)
O29 C57 1.258(6)
O30 C57 1.293(6)
O31 C64 1.261(5)
O32 C64 1.261(5)
O33 C71 1.255(6)
O34 C71 1.255(6)
O35 C78 1.263(5)
O36 C78 1.253(6)
O37 C85 1.243(6)
O38 C85 1.279(6)
O39 C92 1.289(6)
O40 C92 1.298(5)
O41 C99 1.261(5)
O42 C99 1.269(6)
O43 C106 1.277(6)
O44 C106 1.246(7)
C1 C2 1.488(7)
C2 C3 1.358(6)
C2 C7 1.371(6)
C3 C4 1.379(7)
C4 C5 1.398(7)
C5 C6 1.349(7)
C6 C7 1.417(7)
C8 C9 1.482(7)
C9 C10 1.376(7)
C9 C14 1.417(7)
C10 C11 1.387(7)
C11 C12 1.407(7)
C12 C13 1.370(8)
C13 C14 1.367(7)
C15 C16 1.469(7)
C16 C17 1.335(6)
C16 C21 1.380(7)
C17 C18 1.418(7)
C18 C19 1.407(7)
C19 C20 1.349(7)
C20 C21 1.412(7)
C22 C23 1.509(7)
C23 C28 1.356(7)
C23 C24 1.386(7)
C24 C25 1.396(7)
C25 C26 1.384(7)
C26 C27 1.375(7)
C27 C28 1.415(7)
C29 C30 1.511(7)
C30 C31 1.345(8)
C30 C35 1.386(7)
C31 C32 1.418(8)
C32 C33 1.377(8)
C33 C34 1.365(8)
C34 C35 1.380(7)
C36 C37 1.496(7)
C37 C42 1.369(7)
C37 C38 1.385(6)
C38 C39 1.378(7)
C39 C40 1.365(7)
C40 C41 1.385(7)
C41 C42 1.398(6)
C43 C44 1.492(8)
C44 C45 1.382(7)
C44 C49 1.407(7)
C45 C46 1.409(7)
C46 C47 1.372(8)
C47 C48 1.356(7)
C48 C49 1.409(7)
C50 C51 1.480(8)
C51 C56 1.352(7)
C51 C52 1.373(7)
C52 C53 1.423(8)
C53 C54 1.352(7)
C54 C55 1.387(8)
C55 C56 1.358(7)
C57 C58 1.477(7)
C58 C59 1.373(6)
C58 C63 1.377(7)
C59 C60 1.408(6)
C60 C61 1.379(7)
C61 C62 1.367(7)
C62 C63 1.380(6)
C64 C65 1.471(7)
C65 C70 1.350(7)
C65 C66 1.353(6)
C66 C67 1.397(7)
C67 C68 1.351(7)
C68 C69 1.334(7)
C69 C70 1.411(7)
C71 C72 1.531(7)
C72 C77 1.366(7)
C72 C73 1.374(7)
C73 C74 1.396(7)
C74 C75 1.367(7)
C75 C76 1.361(8)
C76 C77 1.389(8)
C78 C79 1.507(7)
C79 C80 1.376(7)
C79 C84 1.376(6)
C80 C81 1.408(7)
C81 C82 1.378(7)
C82 C83 1.327(8)
C83 C84 1.443(7)
C85 C86 1.476(7)
C86 C91 1.328(8)
C86 C87 1.372(7)
C87 C88 1.397(8)
C88 C89 1.316(10)
C89 C90 1.336(10)
C90 C91 1.429(9)
C92 C93 1.492(7)
C93 C98 1.362(7)
C93 C94 1.371(6)
C94 C95 1.386(7)
C95 C96 1.381(8)
C96 C97 1.398(7)
C97 C98 1.383(8)
C99 C100 1.476(8)
C100 C101 1.372(7)
C100 C105 1.376(6)
C101 C102 1.378(8)
C102 C103 1.363(7)
C103 C104 1.368(8)
C104 C105 1.407(8)
C106 C107 1.491(7)
C107 C112 1.380(6)
C107 C108 1.380(7)
C108 C109 1.423(7)
C109 C110 1.359(7)
C110 C111 1.345(8)
C111 C112 1.387(7)
C1S C2S 1.448(4)
C2S C3S 1.450(4)
C3S C4S 1.454(4)
C4S C5S 1.452(4)
C5S C6S 1.441(4)
C11S C12S 1.448(4)
C12S C13S 1.451(4)
C13S C14S 1.453(4)
C14S C15S 1.451(4)
C15S C16S 1.436(4)
C21S C22S 1.448(4)
C22S C23S 1.450(4)
C23S C24S 1.453(4)
C24S C25S 1.452(4)
C25S C26S 1.437(4)
